data_7243879
loop_
_publ_author_name
'Chen, Bo-Yi'
'Tsai, Min-Yem'
'Su, Yu-Chia'
'Lin, Po-Heng'
'Long, J\'er\^ome'

_publ_section_title
;
 Synthesis, structures and magnetic properties of dysprosium(iii)
 complexes based on amino-bis(benzotriazole phenolate) and
 nitrophenolates: influence over the slow relaxation of the magnetization
;
_journal_issue 47
_journal_name_full CrystEngComm
_journal_page_first 8343
_journal_page_last 8350
_journal_paper_doi 10.1039/D1CE00909E
_journal_volume 23
_journal_year 2021
_chemical_formula_moiety 'C40 H43 Dy N10 O9, C O'
_chemical_formula_sum 'C41 H43 Dy N10 O10'
_chemical_formula_weight 998.35
_space_group_crystal_system triclinic
_space_group_IT_number 2
_space_group_name_Hall '-P 1'
_space_group_name_H-M_alt 'P -1'
_atom_sites_solution_hydrogens mixed
_audit_creation_date 2021-10-05
_audit_creation_method
;
Olex2 1.2-ac3
(compiled 2017.02.24 svn.r3390 for Rigaku Oxford Diffraction, GUI svn.r5318)
;
_audit_update_record
;
2021-10-05 deposited with the CCDC.	2021-10-07 downloaded from the CCDC.
;
_cell_angle_alpha 84.620(5)
_cell_angle_beta 84.325(5)
_cell_angle_gamma 88.419(5)
_cell_formula_units_Z 2
_cell_length_a 9.1671(5)
_cell_length_b 11.9694(8)
_cell_length_c 19.5627(11)
_cell_measurement_reflns_used 8894
_cell_measurement_temperature 150(2)
_cell_measurement_theta_max 26.66
_cell_measurement_theta_min 2.54
_cell_volume 2126.2(2)
_computing_cell_refinement 'SAINT V8.40A (?, 2016)'
_computing_data_reduction 'SAINT V8.40A (?, 2016)'
_computing_molecular_graphics 'Olex2 (Dolomanov et al., 2009)'
_computing_publication_material 'Olex2 (Dolomanov et al., 2009)'
_computing_structure_refinement 'XL (Sheldrick, 2008)'
_computing_structure_solution 'SHELXT 2018/2 (Sheldrick, 2018)'
_diffrn_ambient_temperature 150.15
_diffrn_measured_fraction_theta_full 0.999
_diffrn_measured_fraction_theta_max 0.999
_diffrn_measurement_device_type 'Bruker APEX-II CCD'
_diffrn_measurement_method '\f and \w scans'
_diffrn_radiation_type MoK\a
_diffrn_radiation_wavelength 0.71073
_diffrn_reflns_av_R_equivalents 0.0826
_diffrn_reflns_av_unetI/netI 0.1270
_diffrn_reflns_Laue_measured_fraction_full 0.999
_diffrn_reflns_Laue_measured_fraction_max 0.999
_diffrn_reflns_limit_h_max 10
_diffrn_reflns_limit_h_min -10
_diffrn_reflns_limit_k_max 14
_diffrn_reflns_limit_k_min -13
_diffrn_reflns_limit_l_max 23
_diffrn_reflns_limit_l_min -23
_diffrn_reflns_number 14045
_diffrn_reflns_point_group_measured_fraction_full 0.999
_diffrn_reflns_point_group_measured_fraction_max 0.999
_diffrn_reflns_theta_full 24.999
_diffrn_reflns_theta_max 24.999
_diffrn_reflns_theta_min 2.787
_exptl_absorpt_coefficient_mu 1.827
_exptl_absorpt_correction_T_max 0.780
_exptl_absorpt_correction_T_min 0.609
_exptl_absorpt_correction_type multi-scan
_exptl_absorpt_process_details
;
SADABS-2016/2 (Bruker,2016/2) was used for absorption correction.
wR2(int) was 0.0653 before and 0.0509 after correction.
The Ratio of minimum to maximum transmission is 0.8591.
The \l/2 correction factor is Not present.
;
_exptl_crystal_colour yellow
_exptl_crystal_colour_primary yellow
_exptl_crystal_density_diffrn 1.559
_exptl_crystal_description block
_exptl_crystal_F_000 1010
_exptl_crystal_size_max 0.32
_exptl_crystal_size_mid 0.22
_exptl_crystal_size_min 0.13
_refine_diff_density_max 2.561
_refine_diff_density_min -1.427
_refine_diff_density_rms 0.158
_refine_ls_extinction_method none
_refine_ls_goodness_of_fit_ref 1.047
_refine_ls_hydrogen_treatment mixed
_refine_ls_matrix_type full
_refine_ls_number_parameters 567
_refine_ls_number_reflns 7484
_refine_ls_number_restraints 0
_refine_ls_restrained_S_all 1.047
_refine_ls_R_factor_all 0.0801
_refine_ls_R_factor_gt 0.0615
_refine_ls_shift/su_max 0.000
_refine_ls_shift/su_mean 0.000
_refine_ls_structure_factor_coef Fsqd
_refine_ls_weighting_details 'w=1/[\s^2^(Fo^2^)+(0.0373P)^2^] where P=(Fo^2^+2Fc^2^)/3'
_refine_ls_weighting_scheme calc
_refine_ls_wR_factor_gt 0.1240
_refine_ls_wR_factor_ref 0.1352
_reflns_Friedel_coverage 0.000
_reflns_number_gt 6011
_reflns_number_total 7484
_reflns_threshold_expression 'I > 2\s(I)'
_cod_data_source_file d1ce00909e2.cif
_cod_data_source_block ytcn218
_cod_depositor_comments
;
The following automatic conversions were performed:

data item '_exptl_absorpt_correction_type' value 'MULTI-SCAN' was
changed to 'multi-scan' in accordance with the
/home/data/users/saulius/crontab/automatic-downloads/rss-feeds/RSC/lib/dictionaries/cif_core.dic
dictionary named 'cif_core.dic' version 2.4.2 last updated on
2011-04-26.

Automatic conversion script
Id: cif_fix_values 7556 2019-12-06 15:28:31Z antanas 

 Adding full bibliography for 7243878--7243881.cif.
;
_cod_database_code 7243879
_shelx_shelxl_version_number 2018/3
_shelx_space_group_comment
;
The symmetry employed for this shelxl refinement is uniquely defined
by the following loop, which should always be used as a source of
symmetry information in preference to the above space-group names.
They are only intended as comments.
;
_shelx_estimated_absorpt_t_max 0.797
_shelx_estimated_absorpt_t_min 0.593
_olex2_refinement_description
;
1. Fixed Uiso
 At 1.2 times of:
  All C(H) groups, All C(H,H) groups, All O(H) groups
 At 1.5 times of:
  All C(H,H,H) groups
2. Others
 Fixed Sof: C1S(0.5) O1S(0.5) C1S'(0.5) O1S'(0.5)
3.a Riding coordinates:
 O9(H9)
3.b Secondary CH2 refined with riding coordinates:
 C7(H7A,H7B), C8(H8A,H8B), C29(H29A,H29B), C30(H30A,H30B)
3.c Aromatic/amide H refined with riding coordinates:
 C3(H3), C5(H5), C12(H12), C14(H14), C16(H16), C17(H17), C18(H18), C19(H19),
 C24(H24), C25(H25), C26(H26), C27(H27), C35(H35), C36(H36), C38(H38)
3.d Idealised Me refined as rotating group:
 C21(H21A,H21B,H21C), C22(H22A,H22B,H22C), C31(H31A,H31B,H31C), C32(H32A,H32B,
 H32C), C39(H39A,H39B,H39C), C40(H40A,H40B,H40C)
;
_olex2_submission_special_instructions 'No special instructions were received'

loop_
_space_group_symop_operation_xyz
'x, y, z'
'-x, -y, -z'

loop_
_atom_site_label
_atom_site_type_symbol
_atom_site_fract_x
_atom_site_fract_y
_atom_site_fract_z
_atom_site_U_iso_or_equiv
_atom_site_adp_type
_atom_site_occupancy
_atom_site_site_symmetry_order
_atom_site_calc_flag
_atom_site_refinement_flags_posn
_atom_site_refinement_flags_adp
_atom_site_refinement_flags_occupancy
_atom_site_disorder_assembly
_atom_site_disorder_group
Dy Dy 0.29689(4) 0.05425(3) 0.26343(2) 0.02226(13) Uani 1 1 d . . . . .
O1 O 0.1295(5) 0.1125(4) 0.3418(2) 0.0248(12) Uani 1 1 d . . . . .
O2 O 0.3153(6) -0.1292(3) 0.2591(2) 0.0247(12) Uani 1 1 d . . . . .
O3 O 0.3555(6) 0.0662(4) 0.1478(3) 0.0335(13) Uani 1 1 d . . . . .
O4 O 0.5672(6) -0.0154(4) 0.2197(3) 0.0339(13) Uani 1 1 d . . . . .
O5 O 0.6768(7) -0.1691(4) 0.1954(3) 0.0457(15) Uani 1 1 d . . . . .
O6 O 0.1899(8) -0.0482(5) -0.0643(3) 0.0618(19) Uani 1 1 d . . . . .
O7 O 0.2986(8) -0.2061(5) -0.0808(3) 0.0586(19) Uani 1 1 d . . . . .
O8 O 0.1986(6) 0.2326(4) 0.2214(3) 0.0306(13) Uani 1 1 d . . . . .
H8 H 0.119(8) 0.264(5) 0.249(3) 0.017(18) Uiso 1 1 d . . . . .
O9 O 0.0756(6) -0.0088(4) 0.2287(3) 0.0329(13) Uani 1 1 d . . . . .
H9 H 0.084447 -0.080958 0.210860 0.040 Uiso 1 1 d R . . . .
N1 N 0.0035(7) 0.3343(5) 0.3209(3) 0.0301(16) Uani 1 1 d . . . . .
N2 N -0.0465(7) 0.3023(4) 0.3866(3) 0.0254(14) Uani 1 1 d . . . . .
N3 N -0.1662(7) 0.3559(5) 0.4115(3) 0.0301(16) Uani 1 1 d . . . . .
N4 N 0.0930(7) -0.2352(5) 0.1987(3) 0.0287(15) Uani 1 1 d . . . . .
N5 N 0.1868(7) -0.3148(5) 0.2191(3) 0.0281(15) Uani 1 1 d . . . . .
N6 N 0.2229(8) -0.3934(5) 0.1760(3) 0.0353(17) Uani 1 1 d . . . . .
N7 N 0.3856(6) -0.0227(4) 0.3832(3) 0.0195(13) Uani 1 1 d . . . . .
N8 N 0.4870(7) 0.1866(5) 0.2985(3) 0.0271(15) Uani 1 1 d . . . . .
N9 N 0.5874(7) -0.0936(5) 0.1826(3) 0.0304(16) Uani 1 1 d . . . . .
N10 N 0.2773(9) -0.1246(6) -0.0489(4) 0.0416(19) Uani 1 1 d . . . . .
C1 C 0.1119(8) 0.1328(5) 0.4076(3) 0.0202(16) Uani 1 1 d . . . . .
C2 C 0.0300(8) 0.2249(6) 0.4327(4) 0.0236(17) Uani 1 1 d . . . . .
C3 C 0.0194(8) 0.2460(6) 0.5016(4) 0.0289(18) Uani 1 1 d . . . . .
H3 H -0.034890 0.309780 0.516069 0.035 Uiso 1 1 calc R . . . .
C4 C 0.0863(8) 0.1755(6) 0.5493(4) 0.0270(18) Uani 1 1 d . . . . .
C5 C 0.1600(8) 0.0817(6) 0.5267(4) 0.0269(17) Uani 1 1 d . . . . .
H5 H 0.201818 0.030206 0.559571 0.032 Uiso 1 1 calc R . . . .
C6 C 0.1754(7) 0.0593(5) 0.4582(4) 0.0199(16) Uani 1 1 d . . . . .
C7 C 0.2576(8) -0.0423(5) 0.4358(4) 0.0224(16) Uani 1 1 d . . . . .
H7A H 0.292717 -0.084756 0.477110 0.027 Uiso 1 1 calc R . . . .
H7B H 0.188176 -0.090653 0.417091 0.027 Uiso 1 1 calc R . . . .
C8 C 0.4680(8) -0.1325(5) 0.3777(4) 0.0240(17) Uani 1 1 d . . . . .
H8A H 0.549874 -0.121603 0.340886 0.029 Uiso 1 1 calc R . . . .
H8B H 0.511212 -0.153536 0.421651 0.029 Uiso 1 1 calc R . . . .
C9 C 0.3773(8) -0.2277(5) 0.3624(4) 0.0238(17) Uani 1 1 d . . . . .
C10 C 0.3113(8) -0.2206(5) 0.2998(4) 0.0232(17) Uani 1 1 d . . . . .
C11 C 0.2474(8) -0.3186(5) 0.2843(4) 0.0225(17) Uani 1 1 d . . . . .
C12 C 0.2365(8) -0.4155(6) 0.3294(4) 0.0283(18) Uani 1 1 d . . . . .
H12 H 0.190931 -0.479660 0.316510 0.034 Uiso 1 1 calc R . . . .
C13 C 0.2913(9) -0.4194(6) 0.3925(4) 0.0297(19) Uani 1 1 d . . . . .
C14 C 0.3632(8) -0.3248(5) 0.4084(4) 0.0242(17) Uani 1 1 d . . . . .
H14 H 0.403361 -0.326423 0.451469 0.029 Uiso 1 1 calc R . . . .
C15 C -0.0942(9) 0.4151(5) 0.3021(4) 0.0286(18) Uani 1 1 d . . . . .
C16 C -0.0984(10) 0.4836(6) 0.2392(5) 0.041(2) Uani 1 1 d . . . . .
H16 H -0.029035 0.474497 0.200616 0.050 Uiso 1 1 calc R . . . .
C17 C -0.2077(10) 0.5634(7) 0.2370(5) 0.045(2) Uani 1 1 d . . . . .
H17 H -0.211437 0.612166 0.195966 0.054 Uiso 1 1 calc R . . . .
C18 C -0.3155(9) 0.5772(6) 0.2925(5) 0.041(2) Uani 1 1 d . . . . .
H18 H -0.390954 0.632407 0.287324 0.050 Uiso 1 1 calc R . . . .
C19 C -0.3125(9) 0.5117(6) 0.3540(5) 0.038(2) Uani 1 1 d . . . . .
H19 H -0.383483 0.520832 0.391995 0.045 Uiso 1 1 calc R . . . .
C20 C -0.1971(9) 0.4292(6) 0.3579(4) 0.0282(18) Uani 1 1 d . . . . .
C21 C 0.0787(10) 0.2009(7) 0.6244(4) 0.040(2) Uani 1 1 d . . . . .
H21A H 0.042132 0.277880 0.628545 0.060 Uiso 1 1 calc GR . . . .
H21B H 0.176815 0.192651 0.640346 0.060 Uiso 1 1 calc GR . . . .
H21C H 0.012325 0.148366 0.652659 0.060 Uiso 1 1 calc GR . . . .
C22 C 0.2717(10) -0.5210(6) 0.4446(4) 0.036(2) Uani 1 1 d . . . . .
H22A H 0.221289 -0.579483 0.424639 0.054 Uiso 1 1 calc GR . . . .
H22B H 0.213268 -0.499678 0.486171 0.054 Uiso 1 1 calc GR . . . .
H22C H 0.368018 -0.549600 0.456540 0.054 Uiso 1 1 calc GR . . . .
C23 C 0.0653(9) -0.2598(6) 0.1354(4) 0.0290(19) Uani 1 1 d . . . . .
C24 C -0.0251(9) -0.2067(7) 0.0877(4) 0.038(2) Uani 1 1 d . . . . .
H24 H -0.079648 -0.140163 0.096760 0.045 Uiso 1 1 calc R . . . .
C25 C -0.0305(11) -0.2551(7) 0.0279(5) 0.048(2) Uani 1 1 d . . . . .
H25 H -0.089466 -0.220846 -0.005807 0.057 Uiso 1 1 calc R . . . .
C26 C 0.0484(11) -0.3544(7) 0.0142(4) 0.051(3) Uani 1 1 d . . . . .
H26 H 0.039165 -0.385588 -0.028069 0.061 Uiso 1 1 calc R . . . .
C27 C 0.1387(11) -0.4083(7) 0.0598(4) 0.046(3) Uani 1 1 d . . . . .
H27 H 0.192786 -0.474553 0.049659 0.056 Uiso 1 1 calc R . . . .
C28 C 0.1462(10) -0.3599(6) 0.1218(4) 0.037(2) Uani 1 1 d . . . . .
C29 C 0.4851(8) 0.0590(5) 0.4063(3) 0.0212(16) Uani 1 1 d . . . . .
H29A H 0.550087 0.018902 0.438390 0.025 Uiso 1 1 calc R . . . .
H29B H 0.425920 0.114892 0.431848 0.025 Uiso 1 1 calc R . . . .
C30 C 0.5785(8) 0.1197(6) 0.3465(4) 0.0257(17) Uani 1 1 d . . . . .
H30A H 0.646337 0.170018 0.364679 0.031 Uiso 1 1 calc R . . . .
H30B H 0.638248 0.064028 0.321041 0.031 Uiso 1 1 calc R . . . .
C31 C 0.4157(8) 0.2835(6) 0.3316(4) 0.033(2) Uani 1 1 d . . . . .
H31A H 0.489974 0.326192 0.350211 0.049 Uiso 1 1 calc GR . . . .
H31B H 0.343001 0.256130 0.369137 0.049 Uiso 1 1 calc GR . . . .
H31C H 0.366935 0.332153 0.297305 0.049 Uiso 1 1 calc GR . . . .
C32 C 0.5877(9) 0.2328(6) 0.2383(4) 0.036(2) Uani 1 1 d . . . . .
H32A H 0.651379 0.288393 0.253171 0.054 Uiso 1 1 calc GR . . . .
H32B H 0.529738 0.268518 0.202478 0.054 Uiso 1 1 calc GR . . . .
H32C H 0.647938 0.171655 0.219673 0.054 Uiso 1 1 calc GR . . . .
C33 C 0.3938(9) -0.0150(5) 0.1109(4) 0.0260(18) Uani 1 1 d . . . . .
C34 C 0.5050(9) -0.0980(6) 0.1237(4) 0.0265(18) Uani 1 1 d . . . . .
C35 C 0.5385(9) -0.1855(6) 0.0824(4) 0.033(2) Uani 1 1 d . . . . .
H35 H 0.612752 -0.239039 0.093753 0.039 Uiso 1 1 calc R . . . .
C36 C 0.4668(10) -0.1951(6) 0.0264(4) 0.038(2) Uani 1 1 d . . . . .
H36 H 0.489844 -0.254170 -0.002314 0.045 Uiso 1 1 calc R . . . .
C37 C 0.3574(9) -0.1153(6) 0.0120(4) 0.0301(19) Uani 1 1 d . . . . .
C38 C 0.3206(9) -0.0296(6) 0.0521(4) 0.036(2) Uani 1 1 d . . . . .
H38 H 0.244069 0.021440 0.040183 0.043 Uiso 1 1 calc R . . . .
C39 C 0.1838(12) 0.2921(7) 0.1554(4) 0.059(3) Uani 1 1 d . . . . .
H39A H 0.178827 0.372989 0.160085 0.089 Uiso 1 1 calc GR . . . .
H39B H 0.093959 0.269213 0.137764 0.089 Uiso 1 1 calc GR . . . .
H39C H 0.268620 0.274908 0.123318 0.089 Uiso 1 1 calc GR . . . .
C40 C -0.0692(8) 0.0407(7) 0.2286(5) 0.039(2) Uani 1 1 d . . . . .
H40A H -0.142241 -0.018309 0.239028 0.059 Uiso 1 1 calc GR . . . .
H40B H -0.080959 0.079659 0.183124 0.059 Uiso 1 1 calc GR . . . .
H40C H -0.083007 0.094382 0.263683 0.059 Uiso 1 1 calc GR . . . .
C1S C 0.593(8) 0.511(5) 0.074(3) 0.23(3) Uiso 0.5 1 d . . P A 1
O1S O 0.594(3) 0.4837(16) 0.1097(12) 0.099(6) Uiso 0.5 1 d . . P A 1
C1S' C 0.466(3) 0.4843(19) 0.1000(14) 0.073(7) Uiso 0.5 1 d . . P B 2
O1S' O 0.486(3) 0.454(2) 0.0432(14) 0.161(9) Uiso 0.5 1 d . . P B 2

loop_
_atom_site_aniso_label
_atom_site_aniso_U_11
_atom_site_aniso_U_22
_atom_site_aniso_U_33
_atom_site_aniso_U_23
_atom_site_aniso_U_13
_atom_site_aniso_U_12
Dy 0.0213(2) 0.0239(2) 0.0229(2) -0.00010(14) -0.01028(15) 0.00063(15)
O1 0.024(3) 0.024(2) 0.026(3) -0.002(2) -0.007(2) 0.006(2)
O2 0.031(3) 0.021(2) 0.022(3) 0.003(2) -0.013(2) 0.004(2)
O3 0.048(4) 0.027(3) 0.026(3) 0.002(2) -0.012(3) 0.005(3)
O4 0.037(4) 0.032(3) 0.036(3) -0.002(2) -0.016(3) -0.007(3)
O5 0.037(4) 0.047(3) 0.053(4) -0.001(3) -0.016(3) 0.019(3)
O6 0.076(6) 0.066(4) 0.046(4) 0.005(3) -0.031(4) 0.000(4)
O7 0.067(5) 0.071(4) 0.041(4) -0.018(3) -0.006(4) -0.009(4)
O8 0.042(4) 0.026(3) 0.024(3) 0.000(2) -0.006(3) 0.018(3)
O9 0.020(3) 0.034(3) 0.048(4) -0.011(2) -0.017(3) 0.002(2)
N1 0.026(4) 0.031(3) 0.033(4) 0.006(3) -0.007(3) 0.005(3)
N2 0.028(4) 0.024(3) 0.026(4) -0.001(3) -0.008(3) 0.002(3)
N3 0.028(4) 0.030(3) 0.033(4) -0.006(3) -0.004(3) 0.006(3)
N4 0.020(4) 0.036(3) 0.032(4) -0.007(3) -0.011(3) -0.001(3)
N5 0.035(4) 0.021(3) 0.030(4) 0.001(3) -0.013(3) -0.005(3)
N6 0.049(5) 0.027(3) 0.033(4) -0.010(3) -0.011(4) -0.010(3)
N7 0.014(3) 0.022(3) 0.023(3) -0.003(2) -0.006(3) -0.005(3)
N8 0.031(4) 0.027(3) 0.024(4) 0.002(3) -0.006(3) -0.007(3)
N9 0.023(4) 0.026(3) 0.041(4) 0.003(3) -0.002(3) 0.001(3)
N10 0.048(5) 0.041(4) 0.036(5) 0.006(4) -0.009(4) -0.015(4)
C1 0.022(4) 0.023(3) 0.017(4) -0.004(3) -0.008(3) -0.006(3)
C2 0.016(4) 0.027(4) 0.029(5) -0.001(3) -0.008(3) 0.000(3)
C3 0.022(4) 0.032(4) 0.035(5) -0.011(3) -0.003(4) -0.001(4)
C4 0.019(4) 0.039(4) 0.025(4) -0.005(3) -0.005(3) -0.007(4)
C5 0.015(4) 0.041(4) 0.024(4) 0.004(3) -0.006(3) 0.000(4)
C6 0.006(3) 0.028(4) 0.025(4) 0.004(3) -0.005(3) -0.006(3)
C7 0.017(4) 0.027(4) 0.022(4) 0.006(3) -0.007(3) -0.003(3)
C8 0.024(4) 0.031(4) 0.021(4) -0.005(3) -0.019(3) 0.004(3)
C9 0.029(4) 0.016(3) 0.028(4) -0.005(3) -0.007(3) 0.003(3)
C10 0.018(4) 0.022(4) 0.031(5) -0.007(3) -0.002(3) -0.007(3)
C11 0.022(4) 0.026(4) 0.020(4) -0.006(3) -0.001(3) 0.009(3)
C12 0.023(4) 0.027(4) 0.036(5) -0.005(3) -0.001(4) -0.006(3)
C13 0.029(5) 0.024(4) 0.036(5) -0.002(3) -0.002(4) 0.007(3)
C14 0.022(4) 0.028(4) 0.023(4) -0.003(3) -0.008(3) 0.011(3)
C15 0.024(4) 0.020(4) 0.041(5) 0.004(3) -0.009(4) 0.007(3)
C16 0.035(5) 0.041(5) 0.045(6) 0.012(4) -0.005(4) -0.002(4)
C17 0.036(5) 0.046(5) 0.049(6) 0.016(4) -0.008(5) 0.014(4)
C18 0.029(5) 0.029(4) 0.066(7) 0.002(4) -0.012(5) 0.007(4)
C19 0.025(5) 0.034(4) 0.056(6) -0.008(4) -0.014(4) 0.003(4)
C20 0.028(5) 0.021(4) 0.037(5) -0.005(3) -0.011(4) 0.005(3)
C21 0.038(5) 0.050(5) 0.034(5) -0.009(4) -0.009(4) 0.003(4)
C22 0.049(6) 0.029(4) 0.030(5) 0.001(3) -0.007(4) -0.004(4)
C23 0.031(5) 0.029(4) 0.029(5) -0.003(3) -0.011(4) -0.011(4)
C24 0.031(5) 0.042(5) 0.042(5) -0.002(4) -0.019(4) -0.006(4)
C25 0.058(7) 0.046(5) 0.041(6) 0.003(4) -0.022(5) -0.010(5)
C26 0.074(8) 0.055(6) 0.027(5) -0.009(4) -0.017(5) -0.018(5)
C27 0.076(8) 0.040(5) 0.024(5) -0.009(4) -0.003(5) -0.001(5)
C28 0.046(6) 0.031(4) 0.034(5) 0.002(4) -0.011(4) -0.014(4)
C29 0.020(4) 0.027(4) 0.019(4) -0.004(3) -0.012(3) -0.006(3)
C30 0.018(4) 0.032(4) 0.029(5) -0.010(3) -0.005(3) 0.000(3)
C31 0.024(5) 0.026(4) 0.050(6) -0.009(4) -0.007(4) -0.004(4)
C32 0.041(5) 0.041(4) 0.027(5) 0.004(4) -0.007(4) -0.018(4)
C33 0.030(5) 0.021(4) 0.027(4) 0.007(3) -0.006(4) -0.004(3)
C34 0.034(5) 0.032(4) 0.015(4) 0.001(3) -0.008(3) -0.005(4)
C35 0.041(5) 0.024(4) 0.034(5) -0.004(3) -0.007(4) 0.006(4)
C36 0.045(6) 0.033(4) 0.036(5) -0.009(4) -0.002(4) -0.009(4)
C37 0.036(5) 0.036(4) 0.019(4) 0.001(3) -0.008(4) -0.009(4)
C38 0.032(5) 0.046(5) 0.028(5) 0.007(4) -0.006(4) -0.003(4)
C39 0.077(8) 0.058(6) 0.037(6) 0.010(4) -0.003(5) 0.042(6)
C40 0.020(5) 0.052(5) 0.050(6) -0.011(4) -0.020(4) 0.014(4)

loop_
_atom_type_symbol
_atom_type_description
_atom_type_scat_dispersion_real
_atom_type_scat_dispersion_imag
_atom_type_scat_source
C C 0.0033 0.0016 'International Tables Vol C Tables 4.2.6.8 and 6.1.1.4'
H H 0.0000 0.0000 'International Tables Vol C Tables 4.2.6.8 and 6.1.1.4'
Dy Dy -0.1892 4.4098 'International Tables Vol C Tables 4.2.6.8 and 6.1.1.4'
N N 0.0061 0.0033 'International Tables Vol C Tables 4.2.6.8 and 6.1.1.4'
O O 0.0106 0.0060 'International Tables Vol C Tables 4.2.6.8 and 6.1.1.4'

loop_
_geom_angle_atom_site_label_1
_geom_angle_atom_site_label_2
_geom_angle_atom_site_label_3
_geom_angle
_geom_angle_site_symmetry_1
_geom_angle_site_symmetry_3
_geom_angle_publ_flag
O1 Dy O2 115.67(16) . . ?
O1 Dy O3 141.12(19) . . ?
O1 Dy O4 153.44(18) . . ?
O1 Dy O8 70.73(17) . . ?
O1 Dy O9 76.91(18) . . ?
O1 Dy N7 74.58(18) . . ?
O1 Dy N8 91.20(18) . . ?
O2 Dy O3 85.86(17) . . ?
O2 Dy O4 66.91(16) . . ?
O2 Dy O8 149.46(18) . . ?
O2 Dy O9 71.65(18) . . ?
O2 Dy N7 75.42(17) . . ?
O2 Dy N8 128.07(19) . . ?
O3 Dy O4 63.46(18) . . ?
O3 Dy O8 75.05(18) . . ?
O3 Dy O9 80.47(19) . . ?
O3 Dy N7 144.22(19) . . ?
O3 Dy N8 100.28(18) . . ?
O8 Dy O4 121.71(16) . . ?
O8 Dy N7 132.75(17) . . ?
O8 Dy N8 79.50(19) . . ?
O9 Dy O4 125.76(16) . . ?
O9 Dy O8 81.70(18) . . ?
O9 Dy N7 120.29(17) . . ?
O9 Dy N8 160.26(19) . . ?
N7 Dy O4 81.08(17) . . ?
N8 Dy O4 70.32(17) . . ?
N8 Dy N7 70.08(17) . . ?
C1 O1 Dy 141.1(5) . . ?
C10 O2 Dy 140.0(4) . . ?
C33 O3 Dy 127.0(4) . . ?
N9 O4 Dy 121.5(4) . . ?
Dy O8 H8 118(4) . . ?
C39 O8 Dy 136.5(5) . . ?
C39 O8 H8 101(4) . . ?
Dy O9 H9 113.8 . . ?
C40 O9 Dy 132.3(4) . . ?
C40 O9 H9 113.9 . . ?
N2 N1 C15 102.8(6) . . ?
N1 N2 C2 124.4(6) . . ?
N3 N2 N1 116.1(6) . . ?
N3 N2 C2 119.1(6) . . ?
N2 N3 C20 103.2(6) . . ?
N5 N4 C23 104.5(6) . . ?
N4 N5 N6 116.7(6) . . ?
N4 N5 C11 122.7(6) . . ?
N6 N5 C11 120.6(6) . . ?
N5 N6 C28 102.5(7) . . ?
C7 N7 Dy 110.4(4) . . ?
C7 N7 C8 107.8(5) . . ?
C8 N7 Dy 110.8(4) . . ?
C29 N7 Dy 109.8(4) . . ?
C29 N7 C7 109.8(5) . . ?
C29 N7 C8 108.2(5) . . ?
C30 N8 Dy 107.4(4) . . ?
C30 N8 C31 110.8(6) . . ?
C30 N8 C32 107.2(6) . . ?
C31 N8 Dy 111.6(4) . . ?
C31 N8 C32 107.4(6) . . ?
C32 N8 Dy 112.3(4) . . ?
O4 N9 C34 120.3(6) . . ?
O5 N9 O4 120.7(7) . . ?
O5 N9 C34 118.9(6) . . ?
O6 N10 C37 117.7(7) . . ?
O7 N10 O6 123.2(8) . . ?
O7 N10 C37 119.1(8) . . ?
O1 C1 C2 124.1(7) . . ?
O1 C1 C6 120.3(6) . . ?
C2 C1 C6 115.6(6) . . ?
C1 C2 N2 120.7(6) . . ?
C3 C2 N2 117.0(6) . . ?
C3 C2 C1 122.4(7) . . ?
C2 C3 H3 119.6 . . ?
C4 C3 C2 120.8(7) . . ?
C4 C3 H3 119.6 . . ?
C3 C4 C5 117.8(7) . . ?
C3 C4 C21 120.8(7) . . ?
C5 C4 C21 121.4(7) . . ?
C4 C5 H5 118.6 . . ?
C4 C5 C6 122.9(7) . . ?
C6 C5 H5 118.6 . . ?
C1 C6 C7 118.5(6) . . ?
C5 C6 C1 120.3(7) . . ?
C5 C6 C7 121.2(6) . . ?
N7 C7 C6 116.6(5) . . ?
N7 C7 H7A 108.1 . . ?
N7 C7 H7B 108.1 . . ?
C6 C7 H7A 108.1 . . ?
C6 C7 H7B 108.1 . . ?
H7A C7 H7B 107.3 . . ?
N7 C8 H8A 108.6 . . ?
N7 C8 H8B 108.6 . . ?
H8A C8 H8B 107.6 . . ?
C9 C8 N7 114.7(6) . . ?
C9 C8 H8A 108.6 . . ?
C9 C8 H8B 108.6 . . ?
C10 C9 C8 119.3(6) . . ?
C14 C9 C8 120.3(7) . . ?
C14 C9 C10 120.3(6) . . ?
O2 C10 C9 121.0(6) . . ?
O2 C10 C11 123.0(7) . . ?
C11 C10 C9 116.0(6) . . ?
C10 C11 N5 116.8(6) . . ?
C12 C11 N5 120.0(6) . . ?
C12 C11 C10 123.2(7) . . ?
C11 C12 H12 119.7 . . ?
C13 C12 C11 120.5(7) . . ?
C13 C12 H12 119.7 . . ?
C12 C13 C14 118.0(6) . . ?
C12 C13 C22 121.6(7) . . ?
C14 C13 C22 120.4(7) . . ?
C9 C14 H14 119.2 . . ?
C13 C14 C9 121.6(7) . . ?
C13 C14 H14 119.2 . . ?
N1 C15 C16 129.9(7) . . ?
N1 C15 C20 108.9(7) . . ?
C20 C15 C16 121.1(7) . . ?
C15 C16 H16 121.8 . . ?
C17 C16 C15 116.4(8) . . ?
C17 C16 H16 121.8 . . ?
C16 C17 H17 118.3 . . ?
C16 C17 C18 123.4(8) . . ?
C18 C17 H17 118.3 . . ?
C17 C18 H18 119.6 . . ?
C19 C18 C17 120.9(8) . . ?
C19 C18 H18 119.6 . . ?
C18 C19 H19 121.7 . . ?
C18 C19 C20 116.6(8) . . ?
C20 C19 H19 121.7 . . ?
N3 C20 C15 109.1(7) . . ?
N3 C20 C19 129.3(7) . . ?
C15 C20 C19 121.7(7) . . ?
C4 C21 H21A 109.5 . . ?
C4 C21 H21B 109.5 . . ?
C4 C21 H21C 109.5 . . ?
H21A C21 H21B 109.5 . . ?
H21A C21 H21C 109.5 . . ?
H21B C21 H21C 109.5 . . ?
C13 C22 H22A 109.5 . . ?
C13 C22 H22B 109.5 . . ?
C13 C22 H22C 109.5 . . ?
H22A C22 H22B 109.5 . . ?
H22A C22 H22C 109.5 . . ?
H22B C22 H22C 109.5 . . ?
N4 C23 C24 131.6(8) . . ?
N4 C23 C28 106.9(7) . . ?
C24 C23 C28 121.5(8) . . ?
C23 C24 H24 121.7 . . ?
C25 C24 C23 116.7(8) . . ?
C25 C24 H24 121.7 . . ?
C24 C25 H25 118.9 . . ?
C24 C25 C26 122.2(9) . . ?
C26 C25 H25 118.9 . . ?
C25 C26 H26 118.7 . . ?
C27 C26 C25 122.5(8) . . ?
C27 C26 H26 118.7 . . ?
C26 C27 H27 121.8 . . ?
C26 C27 C28 116.4(9) . . ?
C28 C27 H27 121.8 . . ?
N6 C28 C23 109.3(7) . . ?
N6 C28 C27 129.9(8) . . ?
C27 C28 C23 120.8(8) . . ?
N7 C29 H29A 109.1 . . ?
N7 C29 H29B 109.1 . . ?
N7 C29 C30 112.4(5) . . ?
H29A C29 H29B 107.9 . . ?
C30 C29 H29A 109.1 . . ?
C30 C29 H29B 109.1 . . ?
N8 C30 C29 111.6(6) . . ?
N8 C30 H30A 109.3 . . ?
N8 C30 H30B 109.3 . . ?
C29 C30 H30A 109.3 . . ?
C29 C30 H30B 109.3 . . ?
H30A C30 H30B 108.0 . . ?
N8 C31 H31A 109.5 . . ?
N8 C31 H31B 109.5 . . ?
N8 C31 H31C 109.5 . . ?
H31A C31 H31B 109.5 . . ?
H31A C31 H31C 109.5 . . ?
H31B C31 H31C 109.5 . . ?
N8 C32 H32A 109.5 . . ?
N8 C32 H32B 109.5 . . ?
N8 C32 H32C 109.5 . . ?
H32A C32 H32B 109.5 . . ?
H32A C32 H32C 109.5 . . ?
H32B C32 H32C 109.5 . . ?
O3 C33 C34 126.3(7) . . ?
O3 C33 C38 119.9(7) . . ?
C38 C33 C34 113.7(7) . . ?
C33 C34 N9 119.5(6) . . ?
C35 C34 N9 117.2(7) . . ?
C35 C34 C33 123.3(7) . . ?
C34 C35 H35 119.6 . . ?
C36 C35 C34 120.7(8) . . ?
C36 C35 H35 119.6 . . ?
C35 C36 H36 121.2 . . ?
C35 C36 C37 117.7(7) . . ?
C37 C36 H36 121.2 . . ?
C36 C37 N10 118.5(7) . . ?
C38 C37 N10 118.5(8) . . ?
C38 C37 C36 123.0(8) . . ?
C33 C38 H38 119.2 . . ?
C37 C38 C33 121.6(8) . . ?
C37 C38 H38 119.2 . . ?
O8 C39 H39A 109.5 . . ?
O8 C39 H39B 109.5 . . ?
O8 C39 H39C 109.5 . . ?
H39A C39 H39B 109.5 . . ?
H39A C39 H39C 109.5 . . ?
H39B C39 H39C 109.5 . . ?
O9 C40 H40A 109.5 . . ?
O9 C40 H40B 109.5 . . ?
O9 C40 H40C 109.5 . . ?
H40A C40 H40B 109.5 . . ?
H40A C40 H40C 109.5 . . ?
H40B C40 H40C 109.5 . . ?

loop_
_geom_bond_atom_site_label_1
_geom_bond_atom_site_label_2
_geom_bond_distance
_geom_bond_site_symmetry_2
_geom_bond_publ_flag
Dy O1 2.206(5) . ?
Dy O2 2.207(4) . ?
Dy O3 2.264(5) . ?
Dy O4 2.677(6) . ?
Dy O8 2.399(5) . ?
Dy O9 2.366(5) . ?
Dy N7 2.633(6) . ?
Dy N8 2.572(6) . ?
O1 C1 1.327(8) . ?
O2 C10 1.290(8) . ?
O3 C33 1.285(8) . ?
O4 N9 1.237(7) . ?
O5 N9 1.228(8) . ?
O6 N10 1.235(10) . ?
O7 N10 1.208(8) . ?
O8 H8 0.96(6) . ?
O8 C39 1.431(9) . ?
O9 H9 0.9599 . ?
O9 C40 1.439(9) . ?
N1 N2 1.345(8) . ?
N1 C15 1.351(9) . ?
N2 N3 1.329(8) . ?
N2 C2 1.449(9) . ?
N3 C20 1.350(9) . ?
N4 N5 1.326(8) . ?
N4 C23 1.349(9) . ?
N5 N6 1.335(8) . ?
N5 C11 1.437(9) . ?
N6 C28 1.354(10) . ?
N7 C7 1.490(8) . ?
N7 C8 1.505(8) . ?
N7 C29 1.485(8) . ?
N8 C30 1.485(9) . ?
N8 C31 1.486(9) . ?
N8 C32 1.496(8) . ?
N9 C34 1.444(10) . ?
N10 C37 1.475(10) . ?
C1 C2 1.415(10) . ?
C1 C6 1.419(10) . ?
C2 C3 1.387(10) . ?
C3 H3 0.9500 . ?
C3 C4 1.376(11) . ?
C4 C5 1.380(10) . ?
C4 C21 1.523(10) . ?
C5 H5 0.9500 . ?
C5 C6 1.383(9) . ?
C6 C7 1.491(9) . ?
C7 H7A 0.9900 . ?
C7 H7B 0.9900 . ?
C8 H8A 0.9900 . ?
C8 H8B 0.9900 . ?
C8 C9 1.498(9) . ?
C9 C10 1.414(10) . ?
C9 C14 1.403(9) . ?
C10 C11 1.396(9) . ?
C11 C12 1.390(9) . ?
C12 H12 0.9500 . ?
C12 C13 1.374(11) . ?
C13 C14 1.401(9) . ?
C13 C22 1.513(9) . ?
C14 H14 0.9500 . ?
C15 C16 1.417(10) . ?
C15 C20 1.390(10) . ?
C16 H16 0.9500 . ?
C16 C17 1.366(11) . ?
C17 H17 0.9500 . ?
C17 C18 1.413(11) . ?
C18 H18 0.9500 . ?
C18 C19 1.375(11) . ?
C19 H19 0.9500 . ?
C19 C20 1.430(11) . ?
C21 H21A 0.9800 . ?
C21 H21B 0.9800 . ?
C21 H21C 0.9800 . ?
C22 H22A 0.9800 . ?
C22 H22B 0.9800 . ?
C22 H22C 0.9800 . ?
C23 C24 1.405(11) . ?
C23 C28 1.424(11) . ?
C24 H24 0.9500 . ?
C24 C25 1.360(11) . ?
C25 H25 0.9500 . ?
C25 C26 1.408(13) . ?
C26 H26 0.9500 . ?
C26 C27 1.380(13) . ?
C27 H27 0.9500 . ?
C27 C28 1.401(11) . ?
C29 H29A 0.9900 . ?
C29 H29B 0.9900 . ?
C29 C30 1.519(9) . ?
C30 H30A 0.9900 . ?
C30 H30B 0.9900 . ?
C31 H31A 0.9800 . ?
C31 H31B 0.9800 . ?
C31 H31C 0.9800 . ?
C32 H32A 0.9800 . ?
C32 H32B 0.9800 . ?
C32 H32C 0.9800 . ?
C33 C34 1.428(11) . ?
C33 C38 1.415(11) . ?
C34 C35 1.392(10) . ?
C35 H35 0.9500 . ?
C35 C36 1.347(11) . ?
C36 H36 0.9500 . ?
C36 C37 1.396(12) . ?
C37 C38 1.363(10) . ?
C38 H38 0.9500 . ?
C39 H39A 0.9800 . ?
C39 H39B 0.9800 . ?
C39 H39C 0.9800 . ?
C40 H40A 0.9800 . ?
C40 H40B 0.9800 . ?
C40 H40C 0.9800 . ?
C1S O1S 0.75(7) . ?
C1S' O1S' 1.19(3) . ?

loop_
_geom_torsion_atom_site_label_1
_geom_torsion_atom_site_label_2
_geom_torsion_atom_site_label_3
_geom_torsion_atom_site_label_4
_geom_torsion
_geom_torsion_site_symmetry_1
_geom_torsion_site_symmetry_2
_geom_torsion_site_symmetry_3
_geom_torsion_site_symmetry_4
_geom_torsion_publ_flag
Dy O1 C1 C2 140.5(6) . . . . ?
Dy O1 C1 C6 -40.3(9) . . . . ?
Dy O2 C10 C9 -39.7(11) . . . . ?
Dy O2 C10 C11 142.5(6) . . . . ?
Dy O3 C33 C34 -50.5(10) . . . . ?
Dy O3 C33 C38 127.9(6) . . . . ?
Dy O4 N9 O5 -133.4(6) . . . . ?
Dy O4 N9 C34 46.0(8) . . . . ?
Dy N7 C7 C6 -69.0(7) . . . . ?
Dy N7 C8 C9 -66.0(6) . . . . ?
Dy N7 C29 C30 -34.4(7) . . . . ?
Dy N8 C30 C29 -53.3(6) . . . . ?
O1 C1 C2 N2 2.6(10) . . . . ?
O1 C1 C2 C3 -177.2(6) . . . . ?
O1 C1 C6 C5 178.6(6) . . . . ?
O1 C1 C6 C7 -1.9(9) . . . . ?
O2 C10 C11 N5 1.1(10) . . . . ?
O2 C10 C11 C12 -176.8(7) . . . . ?
O3 C33 C34 N9 -1.0(11) . . . . ?
O3 C33 C34 C35 178.4(7) . . . . ?
O3 C33 C38 C37 -179.4(6) . . . . ?
O4 N9 C34 C33 -3.6(10) . . . . ?
O4 N9 C34 C35 177.0(6) . . . . ?
O5 N9 C34 C33 175.8(6) . . . . ?
O5 N9 C34 C35 -3.6(10) . . . . ?
O6 N10 C37 C36 -173.9(7) . . . . ?
O6 N10 C37 C38 6.6(11) . . . . ?
O7 N10 C37 C36 6.8(11) . . . . ?
O7 N10 C37 C38 -172.7(7) . . . . ?
N1 N2 N3 C20 -0.1(8) . . . . ?
N1 N2 C2 C1 -35.9(10) . . . . ?
N1 N2 C2 C3 143.8(7) . . . . ?
N1 C15 C16 C17 -176.3(8) . . . . ?
N1 C15 C20 N3 -1.1(9) . . . . ?
N1 C15 C20 C19 178.2(7) . . . . ?
N2 N1 C15 C16 178.0(8) . . . . ?
N2 N1 C15 C20 1.0(8) . . . . ?
N2 N3 C20 C15 0.7(8) . . . . ?
N2 N3 C20 C19 -178.5(7) . . . . ?
N2 C2 C3 C4 178.8(6) . . . . ?
N3 N2 C2 C1 151.9(6) . . . . ?
N3 N2 C2 C3 -28.3(9) . . . . ?
N4 N5 N6 C28 1.0(8) . . . . ?
N4 N5 C11 C10 -51.5(9) . . . . ?
N4 N5 C11 C12 126.5(7) . . . . ?
N4 C23 C24 C25 -178.8(7) . . . . ?
N4 C23 C28 N6 -0.9(8) . . . . ?
N4 C23 C28 C27 179.1(7) . . . . ?
N5 N4 C23 C24 180.0(8) . . . . ?
N5 N4 C23 C28 1.4(7) . . . . ?
N5 N6 C28 C23 0.0(8) . . . . ?
N5 N6 C28 C27 180.0(8) . . . . ?
N5 C11 C12 C13 -178.6(7) . . . . ?
N6 N5 C11 C10 128.9(7) . . . . ?
N6 N5 C11 C12 -53.1(10) . . . . ?
N7 C8 C9 C10 62.3(9) . . . . ?
N7 C8 C9 C14 -120.4(7) . . . . ?
N7 C29 C30 N8 61.9(8) . . . . ?
N9 C34 C35 C36 -179.8(7) . . . . ?
N10 C37 C38 C33 -179.4(6) . . . . ?
C1 C2 C3 C4 -1.5(11) . . . . ?
C1 C6 C7 N7 59.1(9) . . . . ?
C2 N2 N3 C20 172.7(6) . . . . ?
C2 C1 C6 C5 -2.2(9) . . . . ?
C2 C1 C6 C7 177.3(6) . . . . ?
C2 C3 C4 C5 -2.1(10) . . . . ?
C2 C3 C4 C21 178.0(6) . . . . ?
C3 C4 C5 C6 3.6(10) . . . . ?
C4 C5 C6 C1 -1.3(10) . . . . ?
C4 C5 C6 C7 179.1(6) . . . . ?
C5 C6 C7 N7 -121.4(7) . . . . ?
C6 C1 C2 N2 -176.7(6) . . . . ?
C6 C1 C2 C3 3.6(10) . . . . ?
C7 N7 C8 C9 54.9(7) . . . . ?
C7 N7 C29 C30 -155.9(6) . . . . ?
C8 N7 C7 C6 169.8(6) . . . . ?
C8 N7 C29 C30 86.7(7) . . . . ?
C8 C9 C10 O2 -7.2(11) . . . . ?
C8 C9 C10 C11 170.7(6) . . . . ?
C8 C9 C14 C13 -173.6(7) . . . . ?
C9 C10 C11 N5 -176.7(7) . . . . ?
C9 C10 C11 C12 5.3(10) . . . . ?
C10 C9 C14 C13 3.6(11) . . . . ?
C10 C11 C12 C13 -0.7(11) . . . . ?
C11 N5 N6 C28 -179.3(6) . . . . ?
C11 C12 C13 C14 -2.6(11) . . . . ?
C11 C12 C13 C22 175.7(7) . . . . ?
C12 C13 C14 C9 1.2(11) . . . . ?
C14 C9 C10 O2 175.5(6) . . . . ?
C14 C9 C10 C11 -6.6(10) . . . . ?
C15 N1 N2 N3 -0.5(8) . . . . ?
C15 N1 N2 C2 -172.9(6) . . . . ?
C15 C16 C17 C18 -2.0(13) . . . . ?
C16 C15 C20 N3 -178.4(7) . . . . ?
C16 C15 C20 C19 0.9(12) . . . . ?
C16 C17 C18 C19 2.3(14) . . . . ?
C17 C18 C19 C20 -0.9(12) . . . . ?
C18 C19 C20 N3 178.6(8) . . . . ?
C18 C19 C20 C15 -0.6(11) . . . . ?
C20 C15 C16 C17 0.4(12) . . . . ?
C21 C4 C5 C6 -176.5(6) . . . . ?
C22 C13 C14 C9 -177.2(7) . . . . ?
C23 N4 N5 N6 -1.6(8) . . . . ?
C23 N4 N5 C11 178.8(6) . . . . ?
C23 C24 C25 C26 0.8(12) . . . . ?
C24 C23 C28 N6 -179.7(7) . . . . ?
C24 C23 C28 C27 0.3(12) . . . . ?
C24 C25 C26 C27 -1.3(14) . . . . ?
C25 C26 C27 C28 1.1(13) . . . . ?
C26 C27 C28 N6 179.3(8) . . . . ?
C26 C27 C28 C23 -0.7(12) . . . . ?
C28 C23 C24 C25 -0.4(11) . . . . ?
C29 N7 C7 C6 52.2(8) . . . . ?
C29 N7 C8 C9 173.6(5) . . . . ?
C31 N8 C30 C29 68.8(7) . . . . ?
C32 N8 C30 C29 -174.2(6) . . . . ?
C33 C34 C35 C36 0.9(11) . . . . ?
C34 C33 C38 C37 -0.9(10) . . . . ?
C34 C35 C36 C37 -0.7(11) . . . . ?
C35 C36 C37 N10 -179.8(7) . . . . ?
C35 C36 C37 C38 -0.3(11) . . . . ?
C36 C37 C38 C33 1.1(11) . . . . ?
C38 C33 C34 N9 -179.4(6) . . . . ?
C38 C33 C34 C35 -0.1(10) . . . . ?
